data_7714770
loop_
_publ_author_name
'Sumida, Akifumi'
'Onishi, Tomoharu'
'Imoto, Hiroaki'
'Naka, Kensuke'

_publ_section_title
;
 Synthesis, structures, and photophysical properties of &#x3c0;-extended
 arsaborins.
;
_journal_issue 4
_journal_name_full 'Dalton transactions (Cambridge, England : 2003)'
_journal_page_first 1706
_journal_page_last 1713
_journal_paper_doi 10.1039/d3dt03798c
_journal_volume 53
_journal_year 2024
_chemical_formula_moiety 'C27 H24 As B'
_chemical_formula_sum 'C27 H24 As B'
_chemical_formula_weight 434.19
_space_group_crystal_system triclinic
_space_group_IT_number 2
_space_group_name_Hall '-P 1'
_space_group_name_H-M_alt 'P -1'
_atom_sites_solution_hydrogens geom
_atom_sites_solution_primary dual
_audit_creation_date 2021-12-24
_audit_creation_method
;
Olex2 1.3-ac4
(compiled 2020.11.27 svn.r5f609507 for Rigaku Oxford Diffraction, GUI svn.r6214)
;
_audit_update_record
;
2023-10-26 deposited with the CCDC.	2023-12-20 downloaded from the CCDC.
;
_cell_angle_alpha 114.397(15)
_cell_angle_beta 91.526(11)
_cell_angle_gamma 112.134(11)
_cell_formula_units_Z 2
_cell_length_a 9.0332(9)
_cell_length_b 11.5594(15)
_cell_length_c 12.589(2)
_cell_measurement_reflns_used 2382
_cell_measurement_temperature 93.15
_cell_measurement_theta_max 27.4480
_cell_measurement_theta_min 2.7970
_cell_volume 1082.7(3)
_computing_cell_refinement 'CrysAlisPro 1.171.41.122a (Rigaku OD, 2021)'
_computing_data_collection 'CrysAlisPro 1.171.41.122a (Rigaku OD, 2021)'
_computing_data_reduction 'CrysAlisPro 1.171.41.122a (Rigaku OD, 2021)'
_computing_molecular_graphics 'Olex2 1.3-ac4 (Dolomanov et al., 2009)'
_computing_publication_material 'Olex2 1.3-ac4 (Dolomanov et al., 2009)'
_computing_structure_refinement 'SHELXL 2018/3 (Sheldrick, 2015)'
_computing_structure_solution 'SHELXT  (Sheldrick, 2015)'
_diffrn_ambient_temperature 93.15
_diffrn_detector 'CCD plate'
_diffrn_measured_fraction_theta_full 0.999
_diffrn_measured_fraction_theta_max 0.982
_diffrn_measurement_details
;
List of Runs (angles in degrees, time in seconds):

  # Type    Start    End  Width  t~exp~   \w     \q     \k     \f   Frames
#--------------------------------------------------------------------------
  1  \w    -72.00  35.00   1.00    2.50    --   30.00  54.00 150.00  107
  2  \w    -71.00 -45.00   1.00    2.50    --   30.00  54.00 -90.00   26
  3  \w      6.00  33.00   1.00    2.50    --   30.00  54.00 -90.00   27
  4  \w    -69.00 115.00   1.00    2.50    --   30.00  54.00  30.00  184
  5  \w     33.00  60.00   1.00    2.50    --   30.00  54.00-120.00   27
  6  \w    -56.00 -30.00   1.00    2.50    --   30.00  54.00-120.00   26
;
_diffrn_measurement_device 'two-circle diffractometer'
_diffrn_measurement_device_type 'XtaLAB Mini (JP)'
_diffrn_measurement_method '\w scans'
_diffrn_orient_matrix_type 'CrysAlisPro convention (1999,Acta A55,543-557)'
_diffrn_orient_matrix_UB_11 -0.0708195000
_diffrn_orient_matrix_UB_12 -0.0056575000
_diffrn_orient_matrix_UB_13 -0.0313643000
_diffrn_orient_matrix_UB_21 -0.0304796000
_diffrn_orient_matrix_UB_22 0.0173420000
_diffrn_orient_matrix_UB_23 0.0530729000
_diffrn_orient_matrix_UB_31 0.0399141000
_diffrn_orient_matrix_UB_32 0.0722030000
_diffrn_orient_matrix_UB_33 0.0146586000
_diffrn_radiation_monochromator graphite
_diffrn_radiation_probe x-ray
_diffrn_radiation_type 'Mo K\a'
_diffrn_radiation_wavelength 0.71073
_diffrn_reflns_av_unetI/netI 0.1219
_diffrn_reflns_Laue_measured_fraction_full 0.999
_diffrn_reflns_Laue_measured_fraction_max 0.982
_diffrn_reflns_limit_h_max 11
_diffrn_reflns_limit_h_min -11
_diffrn_reflns_limit_k_max 14
_diffrn_reflns_limit_k_min -14
_diffrn_reflns_limit_l_max 15
_diffrn_reflns_limit_l_min -15
_diffrn_reflns_number 5914
_diffrn_reflns_point_group_measured_fraction_full 0.999
_diffrn_reflns_point_group_measured_fraction_max 0.982
_diffrn_reflns_theta_full 25.242
_diffrn_reflns_theta_max 26.407
_diffrn_reflns_theta_min 2.751
_diffrn_source 'fine-focus sealed X-ray tube'
_diffrn_source_type 'Rigaku (Mo) X-ray Source'
_exptl_absorpt_coefficient_mu 1.580
_exptl_absorpt_correction_T_max 1.0
_exptl_absorpt_correction_T_min 0.0
_exptl_absorpt_correction_type analytical
_exptl_absorpt_process_details
;
CrysAlisPro 1.171.41.122a (Rigaku Oxford Diffraction, 2021)
Analytical numeric absorption correction using a multifaceted crystal
model based on expressions derived by R.C. Clark & J.S. Reid.
(Clark, R. C. & Reid, J. S. (1995). Acta Cryst. A51, 887-897)
Empirical absorption correction using spherical harmonics,
implemented in SCALE3 ABSPACK scaling algorithm.
;
_exptl_crystal_colour yellow
_exptl_crystal_colour_primary yellow
_exptl_crystal_density_diffrn 1.332
_exptl_crystal_description plate
_exptl_crystal_F_000 448
_exptl_crystal_size_max 0.687
_exptl_crystal_size_mid 0.441
_exptl_crystal_size_min 0.124
_refine_diff_density_max 0.795
_refine_diff_density_min -0.705
_refine_diff_density_rms 0.082
_refine_ls_extinction_method none
_refine_ls_goodness_of_fit_ref 0.881
_refine_ls_hydrogen_treatment constr
_refine_ls_matrix_type full
_refine_ls_number_parameters 266
_refine_ls_number_reflns 5914
_refine_ls_number_restraints 0
_refine_ls_restrained_S_all 0.881
_refine_ls_R_factor_all 0.0593
_refine_ls_R_factor_gt 0.0420
_refine_ls_shift/su_max 0.000
_refine_ls_shift/su_mean 0.000
_refine_ls_structure_factor_coef Fsqd
_refine_ls_weighting_details 'w=1/[\s^2^(Fo^2^)+(0.0328P)^2^] where P=(Fo^2^+2Fc^2^)/3'
_refine_ls_weighting_scheme calc
_refine_ls_wR_factor_gt 0.0768
_refine_ls_wR_factor_ref 0.0789
_reflns_Friedel_coverage 0.000
_reflns_number_gt 4242
_reflns_number_total 5914
_reflns_threshold_expression 'I > 2\s(I)'
_twin_special_details
;
Component 2 rotated by -179.9989\% 
around [-0.00 0.00 1.00] (reciprocal) or [0.25 0.46 0.85] (direct)
;
_cod_data_source_file d3dt03798c2.cif
_cod_data_source_block 3a
_cod_depositor_comments 'Adding full bibliography for 7714770--7714783.cif.'
_cod_database_code 7714770
_shelx_shelxl_version_number 2018/3
_chemical_oxdiff_formula CHBAs
_shelx_space_group_comment
;
The symmetry employed for this shelxl refinement is uniquely defined
by the following loop, which should always be used as a source of
symmetry information in preference to the above space-group names.
They are only intended as comments.
;
_olex2_refinement_description
;
1. Twinned data refinement
 Scales: 0.5306(8)
 0.4694(8)
2. Fixed Uiso
 At 1.2 times of:
  All C(H) groups
 At 1.5 times of:
  All C(H,H,H) groups
3.a Aromatic/amide H refined with riding coordinates:
 C6(H6), C17(H17), C5(H5), C18(H18), C8(H8), C12(H12), C11(H11), C7(H7),
 C9(H9), C14(H14), C21(H21), C23(H23), C10(H10), C15(H15), C16(H16)
3.b Idealised Me refined as rotating group:
 C25(H25A,H25B,H25C), C27(H27A,H27B,H27C), C26(H26A,H26B,H26C)
;
_olex2_submission_special_instructions 'No special instructions were received'
_oxdiff_exptl_absorpt_empirical_details
;
Empirical correction (ABSPACK) includes:
- Absorption correction using spherical harmonics
- Frame scaling
;
_oxdiff_exptl_absorpt_empirical_full_max 1.249
_oxdiff_exptl_absorpt_empirical_full_min 0.776
_oxdiff_twin_integration_method simultaneous
_oxdiff_twin_items 2

loop_
_space_group_symop_operation_xyz
'x, y, z'
'-x, -y, -z'

loop_
_atom_site_label
_atom_site_type_symbol
_atom_site_fract_x
_atom_site_fract_y
_atom_site_fract_z
_atom_site_U_iso_or_equiv
_atom_site_adp_type
_atom_site_occupancy
_atom_site_site_symmetry_order
_atom_site_calc_flag
_atom_site_refinement_flags_posn
_atom_site_refinement_flags_adp
_atom_site_refinement_flags_occupancy
_atom_site_disorder_assembly
_atom_site_disorder_group
As1 As 0.71896(6) 0.87544(5) 0.95415(4) 0.01857(12) Uani 1 1 d . . . . .
C6 C 1.0922(5) 0.7540(4) 0.9811(3) 0.0191(10) Uani 1 1 d . . . . .
H6 H 1.141732 0.742298 1.041191 0.023 Uiso 1 1 calc R U . . .
C1 C 0.8923(4) 0.8133(4) 0.9125(3) 0.0143(9) Uani 1 1 d . . . . .
C13 C 0.5463(4) 0.6910(4) 0.9191(3) 0.0131(9) Uani 1 1 d . . . . .
C3 C 0.7163(4) 0.8397(4) 0.7052(3) 0.0157(9) Uani 1 1 d . . . . .
C17 C 0.3351(5) 0.5479(4) 0.9837(4) 0.0265(11) Uani 1 1 d . . . . .
H17 H 0.278926 0.538484 1.044494 0.032 Uiso 1 1 calc R U . . .
C20 C 1.0631(4) 0.8891(4) 0.5763(3) 0.0145(9) Uani 1 1 d . . . . .
C4 C 0.6478(5) 0.8761(4) 0.8078(3) 0.0168(10) Uani 1 1 d . . . . .
C2 C 0.9400(4) 0.7854(4) 0.8022(3) 0.0131(9) Uani 1 1 d . . . . .
C5 C 0.9686(4) 0.8003(4) 1.0009(3) 0.0176(10) Uani 1 1 d . . . . .
H5 H 0.936618 0.822844 1.075567 0.021 Uiso 1 1 calc R U . . .
C18 C 0.4620(5) 0.6774(4) 1.0070(3) 0.0213(10) Uani 1 1 d . . . . .
H18 H 0.490427 0.756012 1.083194 0.026 Uiso 1 1 calc R U . . .
C19 C 0.9408(5) 0.7756(4) 0.5854(3) 0.0155(10) Uani 1 1 d . . . . .
C8 C 1.0690(5) 0.7429(4) 0.7880(3) 0.0175(10) Uani 1 1 d . . . . .
H8 H 1.106982 0.725624 0.715784 0.021 Uiso 1 1 calc R U . . .
C12 C 0.6449(5) 0.8398(4) 0.6050(3) 0.0206(10) Uani 1 1 d . . . . .
H12 H 0.689369 0.816295 0.535588 0.025 Uiso 1 1 calc R U . . .
C11 C 0.5141(5) 0.8721(4) 0.6022(4) 0.0256(11) Uani 1 1 d . . . . .
H11 H 0.467382 0.868434 0.531758 0.031 Uiso 1 1 calc R U . . .
C7 C 1.1422(5) 0.7256(4) 0.8749(3) 0.0171(10) Uani 1 1 d . . . . .
H7 H 1.226309 0.694183 0.861068 0.020 Uiso 1 1 calc R U . . .
C9 C 0.5183(5) 0.9127(4) 0.8054(4) 0.0211(10) Uani 1 1 d . . . . .
H9 H 0.475084 0.940085 0.874978 0.025 Uiso 1 1 calc R U . . .
C14 C 0.5016(5) 0.5752(4) 0.8077(4) 0.0235(10) Uani 1 1 d . . . . .
H14 H 0.558215 0.583350 0.746754 0.028 Uiso 1 1 calc R U . . .
C22 C 1.0908(5) 0.7311(5) 0.3867(4) 0.0235(11) Uani 1 1 d . . . . .
C21 C 1.1359(5) 0.8651(4) 0.4782(3) 0.0226(10) Uani 1 1 d . . . . .
H21 H 1.218657 0.942515 0.473847 0.027 Uiso 1 1 calc R U . . .
C23 C 0.9688(5) 0.6212(4) 0.3953(3) 0.0261(11) Uani 1 1 d . . . . .
H23 H 0.935094 0.528765 0.332559 0.031 Uiso 1 1 calc R U . . .
B1 B 0.8641(6) 0.8007(5) 0.6994(4) 0.0147(11) Uani 1 1 d . . . . .
C24 C 0.8933(5) 0.6404(4) 0.4919(3) 0.0181(10) Uani 1 1 d . . . . .
C25 C 1.1189(5) 1.0371(4) 0.6748(3) 0.0239(11) Uani 1 1 d . . . . .
H25A H 1.027701 1.064132 0.680209 0.036 Uiso 1 1 calc R U . . .
H25B H 1.209417 1.101486 0.657067 0.036 Uiso 1 1 calc R U . . .
H25C H 1.155799 1.041652 0.750896 0.036 Uiso 1 1 calc R U . . .
C10 C 0.4507(5) 0.9104(4) 0.7045(4) 0.0261(11) Uani 1 1 d . . . . .
H10 H 0.361364 0.934892 0.704754 0.031 Uiso 1 1 calc R U . . .
C15 C 0.3754(5) 0.4482(4) 0.7849(4) 0.0286(11) Uani 1 1 d . . . . .
H15 H 0.345397 0.369601 0.708567 0.034 Uiso 1 1 calc R U . . .
C27 C 0.7601(5) 0.5158(4) 0.4963(3) 0.0303(12) Uani 1 1 d . . . . .
H27A H 0.800861 0.498440 0.558614 0.046 Uiso 1 1 calc R U . . .
H27B H 0.728391 0.432683 0.418841 0.046 Uiso 1 1 calc R U . . .
H27C H 0.664879 0.535599 0.514442 0.046 Uiso 1 1 calc R U . . .
C16 C 0.2923(5) 0.4355(4) 0.8737(4) 0.0277(11) Uani 1 1 d . . . . .
H16 H 0.205384 0.348226 0.857771 0.033 Uiso 1 1 calc R U . . .
C26 C 1.1728(5) 0.7069(5) 0.2815(4) 0.0411(14) Uani 1 1 d . . . . .
H26A H 1.225177 0.794711 0.275754 0.062 Uiso 1 1 calc R U . . .
H26B H 1.090724 0.635180 0.207924 0.062 Uiso 1 1 calc R U . . .
H26C H 1.255737 0.675015 0.292518 0.062 Uiso 1 1 calc R U . . .

loop_
_atom_site_aniso_label
_atom_site_aniso_U_11
_atom_site_aniso_U_22
_atom_site_aniso_U_33
_atom_site_aniso_U_23
_atom_site_aniso_U_13
_atom_site_aniso_U_12
As1 0.0173(2) 0.0164(2) 0.0190(2) 0.0058(2) 0.0044(2) 0.00672(18)
C6 0.021(2) 0.018(2) 0.012(2) 0.0022(19) -0.0079(17) 0.0081(19)
C1 0.013(2) 0.012(2) 0.014(2) 0.0074(18) -0.0016(16) 0.0004(17)
C13 0.009(2) 0.016(2) 0.015(2) 0.0071(19) 0.0009(16) 0.0055(17)
C3 0.016(2) 0.016(2) 0.018(2) 0.012(2) 0.0058(18) 0.0047(18)
C17 0.018(2) 0.038(3) 0.040(3) 0.030(3) 0.012(2) 0.014(2)
C20 0.016(2) 0.017(2) 0.012(2) 0.007(2) -0.0012(17) 0.0088(19)
C4 0.010(2) 0.013(2) 0.022(2) 0.008(2) 0.0002(17) 0.0007(18)
C2 0.011(2) 0.010(2) 0.014(2) 0.0037(18) 0.0009(16) 0.0032(17)
C5 0.018(2) 0.017(2) 0.015(2) 0.0078(19) 0.0034(17) 0.0031(19)
C18 0.022(3) 0.029(3) 0.025(3) 0.018(2) 0.0049(18) 0.016(2)
C19 0.013(2) 0.015(2) 0.017(2) 0.006(2) -0.0032(18) 0.0067(19)
C8 0.020(2) 0.016(2) 0.014(2) 0.006(2) 0.0050(18) 0.0063(19)
C12 0.020(3) 0.022(3) 0.023(3) 0.014(2) 0.0061(19) 0.009(2)
C11 0.020(3) 0.032(3) 0.031(3) 0.021(2) 0.003(2) 0.009(2)
C7 0.019(2) 0.009(2) 0.020(3) 0.004(2) -0.0016(18) 0.0066(18)
C9 0.020(3) 0.022(3) 0.021(2) 0.010(2) 0.0088(19) 0.008(2)
C14 0.024(3) 0.024(3) 0.020(3) 0.011(2) -0.0008(19) 0.007(2)
C22 0.023(3) 0.037(3) 0.015(2) 0.012(2) 0.0055(19) 0.017(2)
C21 0.017(2) 0.033(3) 0.026(3) 0.021(2) 0.0052(19) 0.011(2)
C23 0.029(3) 0.023(3) 0.018(3) 0.000(2) -0.003(2) 0.014(2)
B1 0.015(3) 0.005(2) 0.014(3) 0.002(2) -0.001(2) -0.003(2)
C24 0.017(2) 0.019(2) 0.017(2) 0.007(2) 0.0014(19) 0.0076(19)
C25 0.026(3) 0.022(3) 0.025(3) 0.013(2) 0.006(2) 0.009(2)
C10 0.017(3) 0.030(3) 0.043(3) 0.023(2) 0.009(2) 0.014(2)
C15 0.029(3) 0.021(3) 0.028(3) 0.012(2) -0.004(2) 0.003(2)
C27 0.034(3) 0.018(2) 0.030(3) 0.005(2) 0.000(2) 0.008(2)
C16 0.023(3) 0.024(3) 0.037(3) 0.019(3) 0.002(2) 0.006(2)
C26 0.044(3) 0.058(4) 0.024(3) 0.017(3) 0.013(2) 0.025(3)

loop_
_atom_type_symbol
_atom_type_description
_atom_type_scat_dispersion_real
_atom_type_scat_dispersion_imag
_atom_type_scat_source
C C 0.0033 0.0016 'International Tables Vol C Tables 4.2.6.8 and 6.1.1.4'
H H 0.0000 0.0000 'International Tables Vol C Tables 4.2.6.8 and 6.1.1.4'
As As 0.0499 2.0058 'International Tables Vol C Tables 4.2.6.8 and 6.1.1.4'
B B 0.0013 0.0007 'International Tables Vol C Tables 4.2.6.8 and 6.1.1.4'

loop_
_exptl_crystal_face_index_h
_exptl_crystal_face_index_k
_exptl_crystal_face_index_l
_exptl_crystal_face_perp_dist
-1 1 0 0.2111
1 -1 0 0.2008
0 0 1 0.1106
0 0 -1 0.0134
-1 15 -4 0.1999
-1 -14 4 0.2149

loop_
_geom_angle_atom_site_label_1
_geom_angle_atom_site_label_2
_geom_angle_atom_site_label_3
_geom_angle
_geom_angle_site_symmetry_1
_geom_angle_site_symmetry_3
_geom_angle_publ_flag
C1 As1 C13 96.58(15) . . ?
C4 As1 C1 100.66(16) . . ?
C4 As1 C13 96.32(15) . . ?
C7 C6 C5 120.0(4) . . ?
C2 C1 As1 123.6(3) . . ?
C5 C1 As1 114.9(3) . . ?
C5 C1 C2 121.5(4) . . ?
C18 C13 As1 118.8(3) . . ?
C18 C13 C14 119.1(4) . . ?
C14 C13 As1 122.1(3) . . ?
C4 C3 B1 123.5(3) . . ?
C12 C3 C4 117.1(4) . . ?
C12 C3 B1 119.3(4) . . ?
C16 C17 C18 120.0(4) . . ?
C19 C20 C25 120.2(3) . . ?
C21 C20 C19 120.2(3) . . ?
C21 C20 C25 119.6(3) . . ?
C3 C4 As1 124.7(3) . . ?
C9 C4 As1 116.1(3) . . ?
C9 C4 C3 119.3(4) . . ?
C1 C2 C8 115.9(3) . . ?
C1 C2 B1 124.9(4) . . ?
C8 C2 B1 119.2(3) . . ?
C1 C5 C6 120.3(3) . . ?
C13 C18 C17 120.2(4) . . ?
C20 C19 B1 120.7(3) . . ?
C24 C19 C20 118.1(4) . . ?
C24 C19 B1 121.2(3) . . ?
C7 C8 C2 122.7(4) . . ?
C11 C12 C3 123.1(4) . . ?
C12 C11 C10 118.9(4) . . ?
C6 C7 C8 119.5(4) . . ?
C10 C9 C4 121.8(4) . . ?
C15 C14 C13 120.4(4) . . ?
C21 C22 C26 120.9(4) . . ?
C23 C22 C21 117.7(4) . . ?
C23 C22 C26 121.5(4) . . ?
C22 C21 C20 121.7(4) . . ?
C22 C23 C24 122.6(4) . . ?
C3 B1 C19 119.3(4) . . ?
C2 B1 C3 122.4(4) . . ?
C2 B1 C19 118.2(4) . . ?
C19 C24 C27 120.0(4) . . ?
C23 C24 C19 119.8(4) . . ?
C23 C24 C27 120.2(4) . . ?
C9 C10 C11 119.7(4) . . ?
C14 C15 C16 120.1(4) . . ?
C17 C16 C15 120.3(4) . . ?

loop_
_geom_bond_atom_site_label_1
_geom_bond_atom_site_label_2
_geom_bond_distance
_geom_bond_site_symmetry_2
_geom_bond_publ_flag
As1 C1 1.955(4) . ?
As1 C13 1.963(4) . ?
As1 C4 1.939(4) . ?
C6 C5 1.397(5) . ?
C6 C7 1.371(5) . ?
C1 C2 1.408(5) . ?
C1 C5 1.383(5) . ?
C13 C18 1.388(5) . ?
C13 C14 1.391(5) . ?
C3 C4 1.421(5) . ?
C3 C12 1.402(5) . ?
C3 B1 1.557(6) . ?
C17 C18 1.402(5) . ?
C17 C16 1.364(5) . ?
C20 C19 1.412(5) . ?
C20 C21 1.390(5) . ?
C20 C25 1.511(5) . ?
C4 C9 1.390(5) . ?
C2 C8 1.414(5) . ?
C2 B1 1.553(6) . ?
C19 B1 1.576(6) . ?
C19 C24 1.400(5) . ?
C8 C7 1.385(5) . ?
C12 C11 1.371(5) . ?
C11 C10 1.393(6) . ?
C9 C10 1.380(5) . ?
C14 C15 1.382(5) . ?
C22 C21 1.385(5) . ?
C22 C23 1.379(5) . ?
C22 C26 1.512(5) . ?
C23 C24 1.389(5) . ?
C24 C27 1.513(5) . ?
C15 C16 1.390(5) . ?

loop_
_twin_individual_id
_twin_individual_mass_fraction_refined
_oxdiff_twin_reflns_isolated
_oxdiff_twin_reflns_overlapped
_twin_individual_twin_lattice_type
_twin_individual_twin_matrix_11
_twin_individual_twin_matrix_12
_twin_individual_twin_matrix_13
_twin_individual_twin_matrix_21
_twin_individual_twin_matrix_22
_twin_individual_twin_matrix_23
_twin_individual_twin_matrix_31
_twin_individual_twin_matrix_32
_twin_individual_twin_matrix_33
1 0.5306(8) 1726 5799 ref 1.0000 0.0000 0.0000 0.0000 1.0000 0.0000 0.0000 0.0000 1.0000
2 0.4694(8) 1717 5799 nmt -1.0002 -0.0007 -0.0017 0.0015 -0.9990 0.0025 0.5912 1.0730 0.9997

loop_
_exptl_oxdiff_crystal_face_indexfrac_h
_exptl_oxdiff_crystal_face_indexfrac_k
_exptl_oxdiff_crystal_face_indexfrac_l
_exptl_oxdiff_crystal_face_x
_exptl_oxdiff_crystal_face_y
_exptl_oxdiff_crystal_face_z
-0.9994 1.0007 -0.4831 0.0803 0.0222 0.0253
0.9994 -1.0007 0.4831 -0.0803 -0.0222 -0.0253
-0.0003 -0.0003 1.0005 -0.0314 0.0531 0.0146
0.0003 0.0003 -1.0005 0.0314 -0.0531 -0.0146
-0.7030 15.0512 -4.4482 0.1041 0.0464 0.9935
-0.7393 -14.3039 4.2494 0.0000 0.0000 -1.0000
